data_1557156
loop_
_publ_author_name
'Sun, Ziyue'
'Zhao, Yanxia'
'Santoro, Orlando'
'Elsegood, Mark R. J.'
'Bedwell, Elizabeth V.'
'Zahra, Khadisha'
'Walton, Alex'
'Redshaw, Carl'

_publ_section_title
;
 Use of titanocalix[4]arenes in the ring opening polymerization of cyclic
 esters
;
_journal_issue 6
_journal_name_full 'Catalysis Science &amp; Technology'
_journal_page_first 1619
_journal_page_last 1639
_journal_paper_doi 10.1039/C9CY02571E
_journal_volume 10
_journal_year 2020
_chemical_absolute_configuration ad
_chemical_formula_moiety 'C30 H44 Cl2 O2 Ti'
_chemical_formula_sum 'C30 H44 Cl2 O2 Ti'
_chemical_formula_weight 555.45
_space_group_crystal_system monoclinic
_space_group_IT_number 4
_space_group_name_Hall 'P 2yb'
_space_group_name_H-M_alt 'P 1 21 1'
_atom_sites_solution_hydrogens geom
_atom_sites_solution_primary iterative
_audit_creation_method SHELXL-2018/3
_audit_update_record
;
2019-11-29 deposited with the CCDC.	2020-01-27 downloaded from the CCDC.
;
_cell_angle_alpha 90
_cell_angle_beta 108.131(2)
_cell_angle_gamma 90
_cell_formula_units_Z 2
_cell_length_a 11.0509(2)
_cell_length_b 9.69430(18)
_cell_length_c 14.8668(3)
_cell_measurement_reflns_used 28467
_cell_measurement_temperature 100(2)
_cell_measurement_theta_max 32.02
_cell_measurement_theta_min 2.05
_cell_volume 1513.61(5)
_computing_cell_refinement 'CrysAlisPro 1.171.40.53 (Rigaku OD, 2019)'
_computing_data_collection 'CrysAlisPro 1.171.40.53 (Rigaku OD, 2019)'
_computing_data_reduction 'CrysAlisPro 1.171.40.53 (Rigaku OD, 2019)'
_computing_molecular_graphics 'Bruker SHELXTL'
_computing_publication_material 'Bruker SHELXTL'
_computing_structure_refinement 'SHELXL-2018/3 (Sheldrick, 2018)'
_computing_structure_solution 'SHELXT 2018/2 (Sheldrick, 2018)'
_diffrn_ambient_temperature 100(2)
_diffrn_detector_area_resol_mean 10
_diffrn_measured_fraction_theta_full 0.999
_diffrn_measured_fraction_theta_max 0.999
_diffrn_measurement_device 'four-circle diffractometer'
_diffrn_measurement_device_type
;
Rigaku FRE+ diffractometer equipped with VHF Varimax confocal 
mirrors and an AFC12 goniometer and HyPix 6000HE detector
;
_diffrn_measurement_method 'profile data from \w-scans'
_diffrn_radiation_collimation 0.2
_diffrn_radiation_type MoK\a
_diffrn_radiation_wavelength 0.71073
_diffrn_reflns_av_R_equivalents 0.0225
_diffrn_reflns_av_unetI/netI 0.0166
_diffrn_reflns_Laue_measured_fraction_full 0.999
_diffrn_reflns_Laue_measured_fraction_max 0.999
_diffrn_reflns_limit_h_max 14
_diffrn_reflns_limit_h_min -14
_diffrn_reflns_limit_k_max 12
_diffrn_reflns_limit_k_min -12
_diffrn_reflns_limit_l_max 19
_diffrn_reflns_limit_l_min -19
_diffrn_reflns_number 34809
_diffrn_reflns_point_group_measured_fraction_full 0.987
_diffrn_reflns_point_group_measured_fraction_max 0.982
_diffrn_reflns_theta_full 25.242
_diffrn_reflns_theta_max 27.482
_diffrn_reflns_theta_min 2.548
_diffrn_source 'Rotating-anode X-ray tube'
_exptl_absorpt_coefficient_mu 0.483
_exptl_absorpt_correction_T_max 1.000
_exptl_absorpt_correction_T_min 0.432
_exptl_absorpt_correction_type multi-scan
_exptl_absorpt_process_details
; 
CrysAlisPro 1.171.40.53 (Rigaku Oxford Diffraction, 2019) 
Empirical absorption correction using spherical harmonics, 
 implemented in SCALE3 ABSPACK scaling algorithm. 
;
_exptl_crystal_colour orange
_exptl_crystal_density_diffrn 1.219
_exptl_crystal_density_method 'not measured'
_exptl_crystal_description plate
_exptl_crystal_F_000 592
_exptl_crystal_recrystallization_method 'Re-crystallisation from solvent: hexane'
_exptl_crystal_size_max 0.180
_exptl_crystal_size_mid 0.100
_exptl_crystal_size_min 0.040
_refine_diff_density_max 0.275
_refine_diff_density_min -0.402
_refine_diff_density_rms 0.038
_refine_ls_abs_structure_details
; 
 Classical Flack method preferred over Parsons because s.u. lower. 
;
_refine_ls_abs_structure_Flack 0.01(2)
_refine_ls_extinction_method none
_refine_ls_goodness_of_fit_ref 1.067
_refine_ls_hydrogen_treatment constr
_refine_ls_matrix_type full
_refine_ls_number_parameters 329
_refine_ls_number_reflns 6818
_refine_ls_number_restraints 1
_refine_ls_restrained_S_all 1.067
_refine_ls_R_factor_all 0.0297
_refine_ls_R_factor_gt 0.0293
_refine_ls_shift/su_max 0.000
_refine_ls_shift/su_mean 0.000
_refine_ls_structure_factor_coef Fsqd
_refine_ls_weighting_details 'w=1/[\s^2^(Fo^2^)+(0.0529P)^2^+0.3564P] where P=(Fo^2^+2Fc^2^)/3'
_refine_ls_weighting_scheme calc
_refine_ls_wR_factor_gt 0.0762
_refine_ls_wR_factor_ref 0.0765
_reflns_Friedel_coverage 0.854
_reflns_Friedel_fraction_full 0.975
_reflns_Friedel_fraction_max 0.962
_reflns_number_gt 6713
_reflns_number_total 6818
_reflns_threshold_expression 'I > 2\s(I)'
_cod_data_source_file c9cy02571e2.cif
_cod_data_source_block 12
_cod_depositor_comments
;Adding full bibliography for 1557155--1557164.cif.

 Adding full bibliography for 1557155--1557164.cif.
;
_cod_original_sg_symbol_H-M 'P 21'
_cod_database_code 1557156
_shelx_shelxl_version_number 2018/3
_shelx_space_group_comment
; 
The symmetry employed for this shelxl refinement is uniquely defined 
by the following loop, which should always be used as a source of 
symmetry information in preference to the above space-group names. 
They are only intended as comments. 
;
_shelx_estimated_absorpt_t_min 0.918
_shelx_estimated_absorpt_t_max 0.981

loop_
_space_group_symop_operation_xyz
'x, y, z'
'-x, y+1/2, -z'

loop_
_atom_site_label
_atom_site_type_symbol
_atom_site_fract_x
_atom_site_fract_y
_atom_site_fract_z
_atom_site_U_iso_or_equiv
_atom_site_adp_type
_atom_site_occupancy
_atom_site_site_symmetry_order
_atom_site_calc_flag
_atom_site_refinement_flags_posn
_atom_site_refinement_flags_adp
Ti1 Ti 0.23106(3) 0.30820(4) 0.25022(2) 0.01124(9) Uani 1 1 d . .
Cl1 Cl 0.04943(5) 0.37378(7) 0.27164(4) 0.02221(13) Uani 1 1 d . .
Cl2 Cl 0.21608(5) 0.09618(5) 0.18983(4) 0.01918(12) Uani 1 1 d . .
O1 O 0.26902(14) 0.42299(17) 0.17135(10) 0.0133(3) Uani 1 1 d . .
O2 O 0.35938(13) 0.31794(18) 0.35535(10) 0.0137(3) Uani 1 1 d . .
C1 C 0.36172(19) 0.5039(2) 0.15450(14) 0.0110(4) Uani 1 1 d . .
C2 C 0.32618(19) 0.6260(2) 0.10194(14) 0.0110(4) Uani 1 1 d . .
C3 C 0.4252(2) 0.7046(2) 0.08899(14) 0.0123(4) Uani 1 1 d . .
H3 H 0.404294 0.787439 0.053378 0.015 Uiso 1 1 calc R U
C4 C 0.55311(19) 0.6680(2) 0.12554(13) 0.0117(4) Uani 1 1 d . .
C5 C 0.58268(19) 0.5443(2) 0.17554(14) 0.0123(4) Uani 1 1 d . .
H5 H 0.669318 0.516999 0.200054 0.015 Uiso 1 1 calc R U
C6 C 0.48898(19) 0.4596(2) 0.19062(14) 0.0108(4) Uani 1 1 d . .
C7 C 0.1869(2) 0.6730(2) 0.06198(15) 0.0141(4) Uani 1 1 d . .
C8 C 0.1355(2) 0.7073(3) 0.14460(17) 0.0202(5) Uani 1 1 d . .
H8A H 0.049335 0.745259 0.119522 0.030 Uiso 1 1 calc R U
H8B H 0.191287 0.775378 0.186212 0.030 Uiso 1 1 calc R U
H8C H 0.133288 0.623192 0.180590 0.030 Uiso 1 1 calc R U
C9 C 0.1032(2) 0.5617(3) -0.00163(17) 0.0199(5) Uani 1 1 d . .
H9A H 0.013946 0.591002 -0.020715 0.030 Uiso 1 1 calc R U
H9B H 0.112582 0.474669 0.033373 0.030 Uiso 1 1 calc R U
H9C H 0.129895 0.548688 -0.058059 0.030 Uiso 1 1 calc R U
C10 C 0.1742(2) 0.8040(3) 0.00178(16) 0.0205(4) Uani 1 1 d . .
H10A H 0.209167 0.786906 -0.050230 0.031 Uiso 1 1 calc R U
H10B H 0.221237 0.879471 0.041283 0.031 Uiso 1 1 calc R U
H10C H 0.084150 0.829243 -0.024141 0.031 Uiso 1 1 calc R U
C11 C 0.6581(2) 0.7577(2) 0.10823(15) 0.0134(4) Uani 1 1 d . .
C12 C 0.6104(2) 0.9041(2) 0.07823(18) 0.0207(5) Uani 1 1 d . .
H12A H 0.682164 0.962172 0.076243 0.031 Uiso 1 1 calc R U
H12B H 0.571893 0.942404 0.123900 0.031 Uiso 1 1 calc R U
H12C H 0.546794 0.901475 0.015329 0.031 Uiso 1 1 calc R U
C13 C 0.7022(2) 0.6909(3) 0.03016(17) 0.0218(5) Uani 1 1 d . .
H13A H 0.629246 0.680604 -0.027290 0.033 Uiso 1 1 calc R U
H13B H 0.738747 0.599933 0.051300 0.033 Uiso 1 1 calc R U
H13C H 0.766678 0.749446 0.016615 0.033 Uiso 1 1 calc R U
C14 C 0.7730(2) 0.7680(3) 0.19842(16) 0.0218(5) Uani 1 1 d . .
H14A H 0.837904 0.827780 0.186508 0.033 Uiso 1 1 calc R U
H14B H 0.808833 0.675806 0.216457 0.033 Uiso 1 1 calc R U
H14C H 0.745723 0.806843 0.249805 0.033 Uiso 1 1 calc R U
C15 C 0.52444(18) 0.3218(2) 0.24181(13) 0.0112(4) Uani 1 1 d . .
H15 H 0.444650 0.265714 0.226095 0.013 Uiso 1 1 calc R U
C16 C 0.6195(2) 0.2407(2) 0.20559(15) 0.0159(4) Uani 1 1 d . .
H16A H 0.581544 0.221965 0.137845 0.024 Uiso 1 1 calc R U
H16B H 0.640266 0.153226 0.240071 0.024 Uiso 1 1 calc R U
H16C H 0.697427 0.295035 0.215795 0.024 Uiso 1 1 calc R U
C17 C 0.48657(18) 0.3372(2) 0.40271(14) 0.0105(4) Uani 1 1 d . .
C18 C 0.52715(18) 0.3521(2) 0.50187(14) 0.0110(4) Uani 1 1 d . .
C19 C 0.65803(19) 0.3636(2) 0.54540(14) 0.0118(4) Uani 1 1 d . .
H19 H 0.688750 0.372398 0.612333 0.014 Uiso 1 1 calc R U
C20 C 0.74651(18) 0.3629(2) 0.49554(14) 0.0116(4) Uani 1 1 d . .
C21 C 0.70067(18) 0.3522(2) 0.39768(14) 0.0112(4) Uani 1 1 d . .
H21 H 0.759280 0.353964 0.362579 0.013 Uiso 1 1 calc R U
C22 C 0.57114(19) 0.33877(19) 0.34942(14) 0.0103(4) Uani 1 1 d . .
C23 C 0.43333(19) 0.3546(2) 0.55960(14) 0.0126(4) Uani 1 1 d . .
C24 C 0.3393(2) 0.4751(3) 0.52659(17) 0.0188(4) Uani 1 1 d . .
H24A H 0.284124 0.480602 0.566850 0.028 Uiso 1 1 calc R U
H24B H 0.287135 0.459869 0.460775 0.028 Uiso 1 1 calc R U
H24C H 0.386802 0.561545 0.531100 0.028 Uiso 1 1 calc R U
C25 C 0.3620(2) 0.2166(2) 0.54951(16) 0.0182(5) Uani 1 1 d . .
H25A H 0.423590 0.141182 0.569385 0.027 Uiso 1 1 calc R U
H25B H 0.310723 0.203116 0.483284 0.027 Uiso 1 1 calc R U
H25C H 0.306181 0.217574 0.589416 0.027 Uiso 1 1 calc R U
C26 C 0.5029(2) 0.3766(3) 0.66536(15) 0.0236(5) Uani 1 1 d . .
H26A H 0.549473 0.464202 0.674256 0.035 Uiso 1 1 calc R U
H26B H 0.562985 0.300777 0.689216 0.035 Uiso 1 1 calc R U
H26C H 0.440775 0.378967 0.700123 0.035 Uiso 1 1 calc R U
C27 C 0.88960(18) 0.3645(3) 0.54945(15) 0.0147(4) Uani 1 1 d . .
C28 C 0.9213(2) 0.2311(3) 0.6079(2) 0.0307(6) Uani 1 1 d . .
H28A H 1.012530 0.228948 0.642809 0.046 Uiso 1 1 calc R U
H28B H 0.899129 0.151295 0.565528 0.046 Uiso 1 1 calc R U
H28C H 0.872446 0.228077 0.652766 0.046 Uiso 1 1 calc R U
C29 C 0.9234(2) 0.4886(3) 0.6154(2) 0.0317(6) Uani 1 1 d . .
H29A H 1.015182 0.488963 0.648411 0.048 Uiso 1 1 calc R U
H29B H 0.877080 0.483139 0.661803 0.048 Uiso 1 1 calc R U
H29C H 0.899592 0.573593 0.578379 0.048 Uiso 1 1 calc R U
C30 C 0.9700(2) 0.3682(4) 0.48279(18) 0.0302(6) Uani 1 1 d . .
H30A H 0.952557 0.453521 0.445648 0.045 Uiso 1 1 calc R U
H30B H 0.948805 0.288652 0.440038 0.045 Uiso 1 1 calc R U
H30C H 1.060464 0.364666 0.519799 0.045 Uiso 1 1 calc R U

loop_
_atom_site_aniso_label
_atom_site_aniso_U_11
_atom_site_aniso_U_22
_atom_site_aniso_U_33
_atom_site_aniso_U_23
_atom_site_aniso_U_13
_atom_site_aniso_U_12
Ti1 0.00888(15) 0.01469(18) 0.00922(16) 0.00065(14) 0.00145(12) -0.00278(14)
Cl1 0.0135(2) 0.0341(3) 0.0210(3) 0.0021(2) 0.00807(19) 0.0006(2)
Cl2 0.0223(3) 0.0156(3) 0.0167(2) -0.00131(19) 0.00192(19) -0.0048(2)
O1 0.0103(6) 0.0154(7) 0.0141(7) 0.0024(6) 0.0037(5) -0.0009(6)
O2 0.0101(6) 0.0194(8) 0.0106(6) -0.0018(6) 0.0018(5) -0.0024(6)
C1 0.0115(9) 0.0127(10) 0.0095(9) -0.0008(7) 0.0044(7) -0.0017(8)
C2 0.0105(9) 0.0131(10) 0.0088(8) -0.0018(7) 0.0021(7) 0.0011(7)
C3 0.0146(10) 0.0123(9) 0.0093(8) 0.0005(7) 0.0026(8) 0.0006(8)
C4 0.0130(9) 0.0141(10) 0.0076(8) -0.0013(7) 0.0029(7) -0.0027(8)
C5 0.0107(9) 0.0159(10) 0.0093(8) -0.0003(7) 0.0016(7) -0.0001(7)
C6 0.0126(9) 0.0123(10) 0.0070(8) -0.0002(7) 0.0021(7) 0.0002(7)
C7 0.0112(9) 0.0158(10) 0.0151(9) 0.0028(8) 0.0037(8) 0.0034(8)
C8 0.0202(11) 0.0215(12) 0.0222(11) 0.0023(9) 0.0112(9) 0.0057(9)
C9 0.0112(9) 0.0242(12) 0.0198(11) 0.0002(9) -0.0018(8) 0.0019(9)
C10 0.0179(10) 0.0210(11) 0.0221(10) 0.0073(10) 0.0053(8) 0.0074(10)
C11 0.0123(9) 0.0165(10) 0.0112(9) 0.0001(7) 0.0034(7) -0.0040(8)
C12 0.0204(11) 0.0171(11) 0.0253(12) 0.0045(9) 0.0084(9) -0.0034(9)
C13 0.0213(11) 0.0263(13) 0.0216(11) -0.0047(9) 0.0123(9) -0.0049(9)
C14 0.0154(10) 0.0297(13) 0.0166(11) 0.0031(9) -0.0002(8) -0.0096(9)
C15 0.0121(8) 0.0124(10) 0.0085(8) -0.0002(7) 0.0024(7) 0.0003(8)
C16 0.0185(10) 0.0170(10) 0.0124(9) -0.0010(8) 0.0049(8) 0.0039(8)
C17 0.0087(8) 0.0097(10) 0.0114(9) 0.0003(6) 0.0007(7) -0.0007(6)
C18 0.0119(9) 0.0106(9) 0.0106(9) 0.0004(7) 0.0037(7) -0.0003(7)
C19 0.0119(9) 0.0137(9) 0.0089(8) -0.0006(8) 0.0019(7) -0.0009(8)
C20 0.0105(8) 0.0114(9) 0.0122(9) 0.0006(8) 0.0028(7) 0.0001(8)
C21 0.0109(9) 0.0118(9) 0.0111(9) 0.0023(7) 0.0038(7) 0.0015(7)
C22 0.0127(9) 0.0084(10) 0.0092(8) 0.0018(6) 0.0024(7) 0.0011(7)
C23 0.0115(8) 0.0167(10) 0.0107(9) -0.0011(8) 0.0047(7) -0.0016(8)
C24 0.0170(10) 0.0180(11) 0.0234(12) -0.0026(9) 0.0091(9) 0.0019(9)
C25 0.0192(10) 0.0177(11) 0.0204(11) 0.0002(9) 0.0101(9) -0.0047(8)
C26 0.0168(10) 0.0445(15) 0.0108(10) -0.0047(10) 0.0061(8) -0.0049(11)
C27 0.0089(8) 0.0211(10) 0.0129(9) -0.0015(8) 0.0016(7) -0.0008(8)
C28 0.0161(11) 0.0330(15) 0.0354(15) 0.0131(12) -0.0029(11) 0.0015(10)
C29 0.0142(11) 0.0350(15) 0.0402(16) -0.0187(12) 0.0001(10) -0.0022(10)
C30 0.0119(10) 0.0570(18) 0.0215(12) 0.0008(12) 0.0048(8) -0.0013(11)

loop_
_atom_type_symbol
_atom_type_description
_atom_type_scat_dispersion_real
_atom_type_scat_dispersion_imag
_atom_type_scat_source
C C 0.0033 0.0016 'International Tables Vol C Tables 4.2.6.8 and 6.1.1.4'
H H 0.0000 0.0000 'International Tables Vol C Tables 4.2.6.8 and 6.1.1.4'
O O 0.0106 0.0060 'International Tables Vol C Tables 4.2.6.8 and 6.1.1.4'
Cl Cl 0.1484 0.1585 'International Tables Vol C Tables 4.2.6.8 and 6.1.1.4'
Ti Ti 0.2776 0.4457 'International Tables Vol C Tables 4.2.6.8 and 6.1.1.4'

loop_
_geom_angle_atom_site_label_1
_geom_angle_atom_site_label_2
_geom_angle_atom_site_label_3
_geom_angle
O2 Ti1 O1 105.38(7)
O2 Ti1 Cl1 111.87(5)
O1 Ti1 Cl1 109.15(5)
O2 Ti1 Cl2 110.27(6)
O1 Ti1 Cl2 108.55(6)
Cl1 Ti1 Cl2 111.39(3)
C1 O1 Ti1 145.96(13)
C17 O2 Ti1 151.26(13)
O1 C1 C2 119.14(17)
O1 C1 C6 118.02(18)
C2 C1 C6 122.83(18)
C3 C2 C1 116.20(18)
C3 C2 C7 121.26(19)
C1 C2 C7 122.53(18)
C4 C3 C2 123.44(19)
C4 C3 H3 118.3
C2 C3 H3 118.3
C3 C4 C5 117.88(19)
C3 C4 C11 121.23(19)
C5 C4 C11 120.84(19)
C6 C5 C4 121.98(19)
C6 C5 H5 119.0
C4 C5 H5 119.0
C5 C6 C1 117.62(19)
C5 C6 C15 120.48(18)
C1 C6 C15 121.87(18)
C10 C7 C2 111.69(18)
C10 C7 C9 107.05(18)
C2 C7 C9 111.58(18)
C10 C7 C8 107.24(18)
C2 C7 C8 109.21(17)
C9 C7 C8 109.96(19)
C7 C8 H8A 109.5
C7 C8 H8B 109.5
H8A C8 H8B 109.5
C7 C8 H8C 109.5
H8A C8 H8C 109.5
H8B C8 H8C 109.5
C7 C9 H9A 109.5
C7 C9 H9B 109.5
H9A C9 H9B 109.5
C7 C9 H9C 109.5
H9A C9 H9C 109.5
H9B C9 H9C 109.5
C7 C10 H10A 109.5
C7 C10 H10B 109.5
H10A C10 H10B 109.5
C7 C10 H10C 109.5
H10A C10 H10C 109.5
H10B C10 H10C 109.5
C12 C11 C4 111.41(18)
C12 C11 C13 109.39(19)
C4 C11 C13 108.80(18)
C12 C11 C14 108.06(18)
C4 C11 C14 110.70(17)
C13 C11 C14 108.43(19)
C11 C12 H12A 109.5
C11 C12 H12B 109.5
H12A C12 H12B 109.5
C11 C12 H12C 109.5
H12A C12 H12C 109.5
H12B C12 H12C 109.5
C11 C13 H13A 109.5
C11 C13 H13B 109.5
H13A C13 H13B 109.5
C11 C13 H13C 109.5
H13A C13 H13C 109.5
H13B C13 H13C 109.5
C11 C14 H14A 109.5
C11 C14 H14B 109.5
H14A C14 H14B 109.5
C11 C14 H14C 109.5
H14A C14 H14C 109.5
H14B C14 H14C 109.5
C6 C15 C22 112.22(16)
C6 C15 C16 111.75(16)
C22 C15 C16 112.10(16)
C6 C15 H15 106.8
C22 C15 H15 106.8
C16 C15 H15 106.8
C15 C16 H16A 109.5
C15 C16 H16B 109.5
H16A C16 H16B 109.5
C15 C16 H16C 109.5
H16A C16 H16C 109.5
H16B C16 H16C 109.5
O2 C17 C22 117.88(17)
O2 C17 C18 119.45(17)
C22 C17 C18 122.66(18)
C19 C18 C17 116.15(18)
C19 C18 C23 121.48(17)
C17 C18 C23 122.37(17)
C18 C19 C20 123.33(18)
C18 C19 H19 118.3
C20 C19 H19 118.3
C21 C20 C19 117.95(18)
C21 C20 C27 121.95(18)
C19 C20 C27 119.99(17)
C20 C21 C22 121.89(18)
C20 C21 H21 119.1
C22 C21 H21 119.1
C21 C22 C17 117.98(18)
C21 C22 C15 120.45(17)
C17 C22 C15 121.54(17)
C26 C23 C25 107.43(19)
C26 C23 C18 111.34(16)
C25 C23 C18 110.26(17)
C26 C23 C24 107.13(19)
C25 C23 C24 110.78(18)
C18 C23 C24 109.85(17)
C23 C24 H24A 109.5
C23 C24 H24B 109.5
H24A C24 H24B 109.5
C23 C24 H24C 109.5
H24A C24 H24C 109.5
H24B C24 H24C 109.5
C23 C25 H25A 109.5
C23 C25 H25B 109.5
H25A C25 H25B 109.5
C23 C25 H25C 109.5
H25A C25 H25C 109.5
H25B C25 H25C 109.5
C23 C26 H26A 109.5
C23 C26 H26B 109.5
H26A C26 H26B 109.5
C23 C26 H26C 109.5
H26A C26 H26C 109.5
H26B C26 H26C 109.5
C29 C27 C30 108.9(2)
C29 C27 C20 110.53(19)
C30 C27 C20 112.05(17)
C29 C27 C28 109.5(2)
C30 C27 C28 108.1(2)
C20 C27 C28 107.65(18)
C27 C28 H28A 109.5
C27 C28 H28B 109.5
H28A C28 H28B 109.5
C27 C28 H28C 109.5
H28A C28 H28C 109.5
H28B C28 H28C 109.5
C27 C29 H29A 109.5
C27 C29 H29B 109.5
H29A C29 H29B 109.5
C27 C29 H29C 109.5
H29A C29 H29C 109.5
H29B C29 H29C 109.5
C27 C30 H30A 109.5
C27 C30 H30B 109.5
H30A C30 H30B 109.5
C27 C30 H30C 109.5
H30A C30 H30C 109.5
H30B C30 H30C 109.5

loop_
_geom_bond_atom_site_label_1
_geom_bond_atom_site_label_2
_geom_bond_distance
Ti1 O2 1.7559(14)
Ti1 O1 1.7593(15)
Ti1 Cl1 2.2209(6)
Ti1 Cl2 2.2284(7)
O1 C1 1.374(2)
O2 C17 1.375(2)
C1 C2 1.405(3)
C1 C6 1.407(3)
C2 C3 1.395(3)
C2 C7 1.536(3)
C3 C4 1.393(3)
C3 H3 0.9500
C4 C5 1.395(3)
C4 C11 1.534(3)
C5 C6 1.393(3)
C5 H5 0.9500
C6 C15 1.527(3)
C7 C10 1.535(3)
C7 C9 1.539(3)
C7 C8 1.541(3)
C8 H8A 0.9800
C8 H8B 0.9800
C8 H8C 0.9800
C9 H9A 0.9800
C9 H9B 0.9800
C9 H9C 0.9800
C10 H10A 0.9800
C10 H10B 0.9800
C10 H10C 0.9800
C11 C12 1.531(3)
C11 C13 1.535(3)
C11 C14 1.537(3)
C12 H12A 0.9800
C12 H12B 0.9800
C12 H12C 0.9800
C13 H13A 0.9800
C13 H13B 0.9800
C13 H13C 0.9800
C14 H14A 0.9800
C14 H14B 0.9800
C14 H14C 0.9800
C15 C22 1.529(3)
C15 C16 1.538(3)
C15 H15 1.0000
C16 H16A 0.9800
C16 H16B 0.9800
C16 H16C 0.9800
C17 C22 1.401(3)
C17 C18 1.409(3)
C18 C19 1.393(3)
C18 C23 1.538(3)
C19 C20 1.399(3)
C19 H19 0.9500
C20 C21 1.388(3)
C20 C27 1.534(3)
C21 C22 1.393(3)
C21 H21 0.9500
C23 C26 1.535(3)
C23 C25 1.536(3)
C23 C24 1.539(3)
C24 H24A 0.9800
C24 H24B 0.9800
C24 H24C 0.9800
C25 H25A 0.9800
C25 H25B 0.9800
C25 H25C 0.9800
C26 H26A 0.9800
C26 H26B 0.9800
C26 H26C 0.9800
C27 C29 1.523(3)
C27 C30 1.524(3)
C27 C28 1.537(4)
C28 H28A 0.9800
C28 H28B 0.9800
C28 H28C 0.9800
C29 H29A 0.9800
C29 H29B 0.9800
C29 H29C 0.9800
C30 H30A 0.9800
C30 H30B 0.9800
C30 H30C 0.9800

loop_
_geom_torsion_atom_site_label_1
_geom_torsion_atom_site_label_2
_geom_torsion_atom_site_label_3
_geom_torsion_atom_site_label_4
_geom_torsion
O2 Ti1 O1 C1 11.1(3)
Cl1 Ti1 O1 C1 131.4(2)
Cl2 Ti1 O1 C1 -107.1(2)
O1 Ti1 O2 C17 -31.6(3)
Cl1 Ti1 O2 C17 -150.1(3)
Cl2 Ti1 O2 C17 85.4(3)
Ti1 O1 C1 C2 -148.4(2)
Ti1 O1 C1 C6 32.0(3)
O1 C1 C2 C3 178.80(18)
C6 C1 C2 C3 -1.6(3)
O1 C1 C2 C7 -0.2(3)
C6 C1 C2 C7 179.45(19)
C1 C2 C3 C4 -0.4(3)
C7 C2 C3 C4 178.55(19)
C2 C3 C4 C5 1.7(3)
C2 C3 C4 C11 179.37(19)
C3 C4 C5 C6 -1.0(3)
C11 C4 C5 C6 -178.70(19)
C4 C5 C6 C1 -0.8(3)
C4 C5 C6 C15 177.22(18)
O1 C1 C6 C5 -178.18(18)
C2 C1 C6 C5 2.2(3)
O1 C1 C6 C15 3.8(3)
C2 C1 C6 C15 -175.81(18)
C3 C2 C7 C10 5.1(3)
C1 C2 C7 C10 -176.01(19)
C3 C2 C7 C9 124.9(2)
C1 C2 C7 C9 -56.2(3)
C3 C2 C7 C8 -113.4(2)
C1 C2 C7 C8 65.5(3)
C3 C4 C11 C12 18.7(3)
C5 C4 C11 C12 -163.69(19)
C3 C4 C11 C13 -102.0(2)
C5 C4 C11 C13 75.6(2)
C3 C4 C11 C14 139.0(2)
C5 C4 C11 C14 -43.4(3)
C5 C6 C15 C22 81.9(2)
C1 C6 C15 C22 -100.2(2)
C5 C6 C15 C16 -45.0(3)
C1 C6 C15 C16 132.9(2)
Ti1 O2 C17 C22 -11.3(4)
Ti1 O2 C17 C18 169.7(2)
O2 C17 C18 C19 176.61(19)
C22 C17 C18 C19 -2.3(3)
O2 C17 C18 C23 -3.0(3)
C22 C17 C18 C23 178.11(19)
C17 C18 C19 C20 0.9(3)
C23 C18 C19 C20 -179.5(2)
C18 C19 C20 C21 1.0(3)
C18 C19 C20 C27 -175.2(2)
C19 C20 C21 C22 -1.6(3)
C27 C20 C21 C22 174.39(19)
C20 C21 C22 C17 0.4(3)
C20 C21 C22 C15 -177.74(19)
O2 C17 C22 C21 -177.23(18)
C18 C17 C22 C21 1.7(3)
O2 C17 C22 C15 0.9(3)
C18 C17 C22 C15 179.79(18)
C6 C15 C22 C21 -93.4(2)
C16 C15 C22 C21 33.4(3)
C6 C15 C22 C17 88.6(2)
C16 C15 C22 C17 -144.67(19)
C19 C18 C23 C26 2.3(3)
C17 C18 C23 C26 -178.2(2)
C19 C18 C23 C25 -116.9(2)
C17 C18 C23 C25 62.7(2)
C19 C18 C23 C24 120.8(2)
C17 C18 C23 C24 -59.7(2)
C21 C20 C27 C29 127.6(2)
C19 C20 C27 C29 -56.4(3)
C21 C20 C27 C30 5.9(3)
C19 C20 C27 C30 -178.1(2)
C21 C20 C27 C28 -112.9(2)
C19 C20 C27 C28 63.1(3)
